data_7220075
loop_
_publ_author_name
'Pan, Yanyan'
'Xing, Peiqi'
'Geng, Xiujuan'
'Zhu, Yujing'
'Liu, Faqian'
'Wang, Lei'

_publ_section_title
;
 Supramolecular Assemblies of 2-hydroxy-3-naphthoic Acid and
 N-Heterocycles via Various Strong Hydrogen Bonds and Weak
 X&#x2022;&#x2022;&#x2022;\p (X= C--H, \p) Interactions
;
_journal_name_full 'RSC Adv.'
_journal_paper_doi 10.1039/C5RA03837E
_journal_year 2015
_chemical_formula_moiety 'C17 H17 N3 O5'
_chemical_formula_sum 'C17 H17 N3 O5'
_chemical_formula_weight 343.34
_chemical_name_systematic
; 
 ? 
;
_space_group_IT_number 2
_symmetry_cell_setting triclinic
_symmetry_space_group_name_Hall '-P 1'
_symmetry_space_group_name_H-M 'P -1'
_atom_sites_solution_hydrogens geom
_atom_sites_solution_primary direct
_atom_sites_solution_secondary difmap
_audit_creation_method SHELXL-97
_audit_update_record
;
2014-11-04 deposited with the CCDC.
2015-04-02 downloaded from the CCDC.
;
_cell_angle_alpha 97.038(6)
_cell_angle_beta 107.168(7)
_cell_angle_gamma 109.563(6)
_cell_formula_units_Z 2
_cell_length_a 7.8075(6)
_cell_length_b 9.3259(5)
_cell_length_c 12.6323(10)
_cell_measurement_temperature 293(2)
_cell_volume 802.65(12)
_computing_cell_refinement 'Bruker FRAMBO'
_computing_data_collection 'Bruker FRAMBO'
_computing_data_reduction 'Bruker SHELXTL'
_computing_molecular_graphics 'Bruker SHELXTL'
_computing_publication_material 'Bruker SHELXTL'
_computing_structure_refinement 'SHELXL-97 (Sheldrick, 1997)'
_computing_structure_solution 'SHELXS-97 (Sheldrick, 1990)'
_diffrn_ambient_temperature 293(2)
_diffrn_measured_fraction_theta_full 'ACTA 50'
_diffrn_measured_fraction_theta_max 0.833
_diffrn_measurement_device_type 'multiwire proportional'
_diffrn_measurement_method 'phi and omega scans'
_diffrn_radiation_monochromator graphite
_diffrn_radiation_source 'fine-focus sealed tube'
_diffrn_radiation_type MoK\a
_diffrn_radiation_wavelength 0.71073
_diffrn_reflns_av_R_equivalents 0.0227
_diffrn_reflns_av_sigmaI/netI 0.0389
_diffrn_reflns_limit_h_max 9
_diffrn_reflns_limit_h_min -9
_diffrn_reflns_limit_k_max 12
_diffrn_reflns_limit_k_min -12
_diffrn_reflns_limit_l_max 17
_diffrn_reflns_limit_l_min -14
_diffrn_reflns_number 6373
_diffrn_reflns_theta_full 'ACTA 50'
_diffrn_reflns_theta_max 29.51
_diffrn_reflns_theta_min 2.39
_exptl_absorpt_coefficient_mu 0.106
_exptl_absorpt_correction_T_max 0.0001
_exptl_absorpt_correction_T_min 0.0001
_exptl_absorpt_correction_type empirical
_exptl_absorpt_process_details SADABS
_exptl_crystal_colour colourless
_exptl_crystal_density_diffrn 1.421
_exptl_crystal_density_method 'not measured'
_exptl_crystal_description block
_exptl_crystal_F_000 360
_exptl_crystal_size_max 0.22
_exptl_crystal_size_mid 0.18
_exptl_crystal_size_min 0.16
_refine_diff_density_max 0.162
_refine_diff_density_min -0.214
_refine_diff_density_rms 0.045
_refine_ls_extinction_method none
_refine_ls_goodness_of_fit_ref 0.940
_refine_ls_hydrogen_treatment mixed
_refine_ls_matrix_type full
_refine_ls_number_parameters 241
_refine_ls_number_reflns 3723
_refine_ls_number_restraints 0
_refine_ls_restrained_S_all 0.940
_refine_ls_R_factor_all 0.0857
_refine_ls_R_factor_gt 0.0461
_refine_ls_shift/su_max 0.001
_refine_ls_shift/su_mean 0.000
_refine_ls_structure_factor_coef Fsqd
_refine_ls_weighting_details 'calc w=1/[\s^2^(Fo^2^)+(0.0625P)^2^+0.0000P] where P=(Fo^2^+2Fc^2^)/3'
_refine_ls_weighting_scheme calc
_refine_ls_wR_factor_gt 0.1060
_refine_ls_wR_factor_ref 0.1247
_reflns_number_gt 2207
_reflns_number_total 3723
_reflns_threshold_expression >2sigma(I)
_cod_data_source_file c5ra03837e2.cif
_cod_data_source_block 2
_cod_original_cell_volume 802.65(10)
_cod_original_sg_symbol_H-M P-1
_cod_database_code 7220075

loop_
_symmetry_equiv_pos_as_xyz
'x, y, z'
'-x, -y, -z'

loop_
_atom_site_label
_atom_site_type_symbol
_atom_site_fract_x
_atom_site_fract_y
_atom_site_fract_z
_atom_site_U_iso_or_equiv
_atom_site_adp_type
_atom_site_occupancy
_atom_site_symmetry_multiplicity
_atom_site_calc_flag
_atom_site_refinement_flags
O1 O 0.3521(2) 0.76022(13) 0.02143(10) 0.0616(4) Uani 1 1 d .
H1 H 0.3142 0.6679 0.0240 0.092 Uiso 1 1 calc R
O2 O 0.2338(2) 0.52416(12) 0.10178(11) 0.0654(4) Uani 1 1 d .
C5 C 0.3076(2) 0.78098(16) 0.20316(14) 0.0398(4) Uani 1 1 d .
C6 C 0.4495(2) 1.10751(16) 0.23285(14) 0.0428(4) Uani 1 1 d .
C11 C 0.3210(2) 0.87531(17) 0.29883(14) 0.0419(4) Uani 1 1 d .
H11 H 0.2821 0.8294 0.3536 0.050 Uiso 1 1 calc R
C13 C 0.3642(3) 0.84986(17) 0.11753(14) 0.0431(4) Uani 1 1 d .
O3 O 0.1757(2) 0.55243(12) 0.26275(11) 0.0670(4) Uani 1 1 d .
C17 C 0.3921(2) 1.04108(17) 0.31823(14) 0.0400(4) Uani 1 1 d .
C18 C 0.4116(3) 1.14014(19) 0.41827(16) 0.0522(4) Uani 1 1 d .
H18 H 0.3738 1.0964 0.4742 0.063 Uiso 1 1 calc R
C19 C 0.2335(3) 0.60641(18) 0.18749(15) 0.0466(4) Uani 1 1 d .
C21 C 0.4318(3) 1.01050(18) 0.13379(15) 0.0483(4) Uani 1 1 d .
H21 H 0.4662 1.0552 0.0774 0.058 Uiso 1 1 calc R
C22 C 0.5395(3) 1.3651(2) 0.34963(19) 0.0657(6) Uani 1 1 d .
H22 H 0.5873 1.4736 0.3604 0.079 Uiso 1 1 calc R
C23 C 0.4849(3) 1.2988(2) 0.43444(18) 0.0622(5) Uani 1 1 d .
H23 H 0.4987 1.3631 0.5014 0.075 Uiso 1 1 calc R
C25 C 0.5238(3) 1.27423(18) 0.25282(17) 0.0558(5) Uani 1 1 d .
H25 H 0.5620 1.3211 0.1982 0.067 Uiso 1 1 calc R
N2 N 0.0293(2) 0.25238(14) 0.24648(11) 0.0414(3) Uani 1 1 d .
N3 N -0.07593(19) -0.01078(13) 0.14357(11) 0.0414(3) Uani 1 1 d .
O4 O 0.01816(18) 0.32430(12) 0.41769(10) 0.0515(3) Uani 1 1 d .
C8 C -0.1270(2) -0.05322(17) 0.22939(14) 0.0424(4) Uani 1 1 d .
C9 C -0.0217(2) 0.20495(17) 0.33326(14) 0.0410(4) Uani 1 1 d .
O5 O -0.20835(19) -0.20577(12) 0.22503(11) 0.0567(4) Uani 1 1 d .
N1 N 0.0638(2) 0.19895(17) 0.07464(13) 0.0481(4) Uani 1 1 d .
C14 C -0.1028(2) 0.04810(18) 0.32752(15) 0.0448(4) Uani 1 1 d .
H14 H -0.1394 0.0117 0.3860 0.054 Uiso 1 1 calc R
C16 C 0.0051(2) 0.14639(16) 0.15503(14) 0.0387(4) Uani 1 1 d .
C20 C -0.2390(3) -0.31938(18) 0.12571(18) 0.0633(5) Uani 1 1 d .
H20A H -0.3118 -0.2982 0.0581 0.095 Uiso 1 1 calc R
H20B H -0.3103 -0.4229 0.1306 0.095 Uiso 1 1 calc R
H20C H -0.1154 -0.3126 0.1223 0.095 Uiso 1 1 calc R
C24 C -0.0331(3) 0.2892(2) 0.51433(15) 0.0616(5) Uani 1 1 d .
H24A H -0.1696 0.2248 0.4890 0.092 Uiso 1 1 calc R
H24B H -0.0051 0.3851 0.5665 0.092 Uiso 1 1 calc R
H24C H 0.0409 0.2342 0.5522 0.092 Uiso 1 1 calc R
H1A H 0.117(3) 0.297(2) 0.0819(15) 0.056(5) Uiso 1 1 d .
H1B H 0.059(3) 0.133(2) 0.0096(18) 0.064(6) Uiso 1 1 d .
H3 H 0.094(3) 0.377(3) 0.2540(19) 0.097(7) Uiso 1 1 d .

loop_
_atom_site_aniso_label
_atom_site_aniso_U_11
_atom_site_aniso_U_22
_atom_site_aniso_U_33
_atom_site_aniso_U_23
_atom_site_aniso_U_13
_atom_site_aniso_U_12
O1 0.1001(11) 0.0421(6) 0.0549(8) 0.0141(6) 0.0473(8) 0.0248(7)
O2 0.1053(12) 0.0329(6) 0.0644(9) 0.0099(6) 0.0481(8) 0.0199(7)
C5 0.0450(10) 0.0329(7) 0.0431(9) 0.0113(7) 0.0190(8) 0.0136(7)
C6 0.0438(10) 0.0317(8) 0.0509(10) 0.0107(8) 0.0160(8) 0.0132(7)
C11 0.0499(11) 0.0377(8) 0.0421(10) 0.0154(8) 0.0217(8) 0.0154(7)
C13 0.0536(11) 0.0387(8) 0.0417(9) 0.0113(8) 0.0230(9) 0.0180(8)
O3 0.1110(12) 0.0347(6) 0.0644(9) 0.0181(6) 0.0514(9) 0.0200(7)
C17 0.0419(10) 0.0354(8) 0.0410(9) 0.0070(7) 0.0141(8) 0.0146(7)
C18 0.0572(12) 0.0490(9) 0.0498(11) 0.0079(9) 0.0191(9) 0.0219(9)
C19 0.0613(12) 0.0327(8) 0.0488(11) 0.0127(8) 0.0251(9) 0.0163(8)
C21 0.0625(12) 0.0389(8) 0.0502(11) 0.0193(8) 0.0295(10) 0.0169(8)
C22 0.0688(14) 0.0324(9) 0.0854(15) 0.0059(10) 0.0224(12) 0.0146(9)
C23 0.0700(14) 0.0451(10) 0.0630(13) -0.0049(10) 0.0187(11) 0.0235(10)
C25 0.0626(13) 0.0349(8) 0.0668(13) 0.0146(9) 0.0251(10) 0.0130(8)
N2 0.0530(9) 0.0307(6) 0.0418(8) 0.0098(6) 0.0210(7) 0.0142(6)
N3 0.0494(9) 0.0291(6) 0.0442(8) 0.0094(6) 0.0191(7) 0.0113(6)
O4 0.0730(9) 0.0393(6) 0.0465(7) 0.0086(6) 0.0321(7) 0.0186(6)
C8 0.0443(10) 0.0322(8) 0.0497(10) 0.0130(8) 0.0179(8) 0.0117(7)
C9 0.0449(10) 0.0384(8) 0.0414(9) 0.0100(8) 0.0177(8) 0.0165(7)
O5 0.0760(9) 0.0311(6) 0.0628(8) 0.0149(6) 0.0354(7) 0.0104(6)
N1 0.0707(11) 0.0309(7) 0.0448(9) 0.0107(7) 0.0292(8) 0.0145(7)
C14 0.0532(11) 0.0404(8) 0.0466(10) 0.0176(8) 0.0257(9) 0.0160(8)
C16 0.0436(10) 0.0319(8) 0.0396(9) 0.0085(7) 0.0148(8) 0.0136(7)
C20 0.0836(15) 0.0296(8) 0.0715(13) 0.0074(9) 0.0361(12) 0.0104(9)
C24 0.0872(16) 0.0574(10) 0.0491(11) 0.0145(9) 0.0388(11) 0.0259(10)

loop_
_atom_type_symbol
_atom_type_description
_atom_type_scat_dispersion_real
_atom_type_scat_dispersion_imag
_atom_type_scat_source
C C 0.0033 0.0016 'International Tables Vol C Tables 4.2.6.8 and 6.1.1.4'
H H 0.0000 0.0000 'International Tables Vol C Tables 4.2.6.8 and 6.1.1.4'
N N 0.0061 0.0033 'International Tables Vol C Tables 4.2.6.8 and 6.1.1.4'
O O 0.0106 0.0060 'International Tables Vol C Tables 4.2.6.8 and 6.1.1.4'

loop_
_geom_angle_atom_site_label_1
_geom_angle_atom_site_label_2
_geom_angle_atom_site_label_3
_geom_angle
C11 C5 C13 119.33(13)
C11 C5 C19 120.34(13)
C13 C5 C19 120.33(14)
C21 C6 C17 120.03(13)
C21 C6 C25 122.42(15)
C17 C6 C25 117.55(15)
C5 C11 C17 122.50(14)
O1 C13 C21 119.68(13)
O1 C13 C5 121.04(13)
C21 C13 C5 119.28(15)
C18 C17 C11 123.00(14)
C18 C17 C6 119.59(14)
C11 C17 C6 117.39(15)
C23 C18 C17 120.98(16)
O2 C19 O3 124.20(13)
O2 C19 C5 118.56(13)
O3 C19 C5 117.25(15)
C13 C21 C6 121.45(14)
C25 C22 C23 121.12(15)
C18 C23 C22 119.68(18)
C22 C25 C6 121.07(16)
C16 N2 C9 120.40(12)
C8 N3 C16 115.38(14)
C9 O4 C24 117.82(12)
N3 C8 O5 119.36(15)
N3 C8 C14 125.59(13)
O5 C8 C14 115.04(13)
O4 C9 N2 112.41(12)
O4 C9 C14 127.66(14)
N2 C9 C14 119.92(15)
C8 O5 C20 118.64(12)
C9 C14 C8 116.06(14)
N1 C16 N2 117.99(13)
N1 C16 N3 119.40(15)
N2 C16 N3 122.61(13)

loop_
_geom_bond_atom_site_label_1
_geom_bond_atom_site_label_2
_geom_bond_distance
O1 C13 1.3462(18)
O2 C19 1.2491(18)
C5 C11 1.360(2)
C5 C13 1.429(2)
C5 C19 1.499(2)
C6 C21 1.393(2)
C6 C17 1.418(2)
C6 C25 1.425(2)
C11 C17 1.418(2)
C13 C21 1.377(2)
O3 C19 1.2566(18)
C17 C18 1.407(2)
C18 C23 1.360(2)
C22 C25 1.348(3)
C22 C23 1.403(3)
N2 C16 1.3466(19)
N2 C9 1.3471(19)
N3 C8 1.3212(19)
N3 C16 1.3573(18)
O4 C9 1.3245(18)
O4 C24 1.4341(18)
C8 O5 1.3362(17)
C8 C14 1.386(2)
C9 C14 1.368(2)
O5 C20 1.443(2)
N1 C16 1.3146(19)
